data_7134495
loop_
_publ_author_name
'Bhadra, Sayan'
'Bandyopadhyay, Manas'
'Pathak, Swastik'
'Escorihuela, Jorge'
'Bera, Mrinal K.'

_publ_section_title
;
 Electrochemical oxidation of propargyl alcohol: rapid access to an
 unprecedented dioxo-orthoester under mild conditions
;
_journal_issue 43
_journal_name_full 'Chemical Communications'
_journal_page_first 7879
_journal_page_last 7882
_journal_paper_doi 10.1039/D5CC01677K
_journal_volume 61
_journal_year 2025
_chemical_formula_moiety 'C20 H18 O5'
_chemical_formula_sum 'C1.57 H1.41 O0.39'
_chemical_formula_weight 26.54
_space_group_crystal_system monoclinic
_space_group_IT_number 14
_space_group_name_Hall '-P 2yn'
_space_group_name_H-M_alt 'P 1 21/n 1'
_atom_sites_solution_hydrogens geom
_audit_creation_method SHELXL-2019/1
_audit_update_record
;
2025-02-20 deposited with the CCDC.	2025-04-25 downloaded from the CCDC.
;
_cell_angle_alpha 90
_cell_angle_beta 104.251(2)
_cell_angle_gamma 90
_cell_formula_units_Z 51
_cell_length_a 13.1701(8)
_cell_length_b 6.1476(3)
_cell_length_c 22.2657(13)
_cell_measurement_reflns_used 44225
_cell_measurement_temperature 299(2)
_cell_measurement_theta_max 24.895
_cell_measurement_theta_min 1.735
_cell_volume 1747.26(17)
_computing_structure_refinement 'SHELXL-2019/1 (Sheldrick, 2019)'
_diffrn_ambient_temperature 299(2)
_diffrn_measured_fraction_theta_full 0.995
_diffrn_measured_fraction_theta_max 0.995
_diffrn_measurement_device_type Bruker
_diffrn_radiation_type MoK\a
_diffrn_radiation_wavelength 0.71073
_diffrn_reflns_av_R_equivalents 0.0728
_diffrn_reflns_av_unetI/netI 0.0412
_diffrn_reflns_Laue_measured_fraction_full 0.995
_diffrn_reflns_Laue_measured_fraction_max 0.995
_diffrn_reflns_limit_h_max 15
_diffrn_reflns_limit_h_min -15
_diffrn_reflns_limit_k_max 7
_diffrn_reflns_limit_k_min -7
_diffrn_reflns_limit_l_max 26
_diffrn_reflns_limit_l_min -26
_diffrn_reflns_number 41849
_diffrn_reflns_point_group_measured_fraction_full 0.995
_diffrn_reflns_point_group_measured_fraction_max 0.995
_diffrn_reflns_theta_full 25.068
_diffrn_reflns_theta_max 25.068
_diffrn_reflns_theta_min 1.641
_exptl_absorpt_coefficient_mu 0.092
_exptl_crystal_colour Colourless
_exptl_crystal_density_diffrn 1.286
_exptl_crystal_description Block
_exptl_crystal_F_000 712
_refine_diff_density_max 0.245
_refine_diff_density_min -0.229
_refine_diff_density_rms 0.047
_refine_ls_extinction_coef 0.016(3)
_refine_ls_extinction_expression Fc^*^=kFc[1+0.001xFc^2^\l^3^/sin(2\q)]^-1/4^
_refine_ls_extinction_method 'SHELXL-2019/1 (Sheldrick 2019)'
_refine_ls_goodness_of_fit_ref 1.142
_refine_ls_hydrogen_treatment constr
_refine_ls_matrix_type full
_refine_ls_number_parameters 230
_refine_ls_number_reflns 3099
_refine_ls_number_restraints 0
_refine_ls_restrained_S_all 1.142
_refine_ls_R_factor_all 0.1329
_refine_ls_R_factor_gt 0.0619
_refine_ls_shift/su_max 0.000
_refine_ls_shift/su_mean 0.000
_refine_ls_structure_factor_coef Fsqd
_refine_ls_weighting_details 'w=1/[\s^2^(Fo^2^)+(0.0562P)^2^+1.6003P] where P=(Fo^2^+2Fc^2^)/3'
_refine_ls_weighting_scheme calc
_refine_ls_wR_factor_gt 0.1347
_refine_ls_wR_factor_ref 0.1863
_reflns_Friedel_coverage 0.000
_reflns_number_gt 1779
_reflns_number_total 3099
_reflns_threshold_expression 'I > 2\s(I)'
_cod_data_source_file d5cc01677k2.cif
_cod_data_source_block MKB_Ortho_Coupling_0m_a
_cod_depositor_comments 'Adding full bibliography for 7134495.cif.'
_cod_original_cell_volume 1747.25(17)
_cod_original_sg_symbol_H-M 'P 21/n'
_cod_database_code 7134495
_shelx_shelxl_version_number 2019/1
_shelx_space_group_comment
;
The symmetry employed for this shelxl refinement is uniquely defined
by the following loop, which should always be used as a source of
symmetry information in preference to the above space-group names.
They are only intended as comments.
;

loop_
_space_group_symop_operation_xyz
'x, y, z'
'-x+1/2, y+1/2, -z+1/2'
'-x, -y, -z'
'x-1/2, -y-1/2, z-1/2'

loop_
_atom_site_label
_atom_site_type_symbol
_atom_site_fract_x
_atom_site_fract_y
_atom_site_fract_z
_atom_site_U_iso_or_equiv
_atom_site_adp_type
_atom_site_occupancy
_atom_site_site_symmetry_order
_atom_site_calc_flag
_atom_site_refinement_flags_posn
_atom_site_refinement_flags_adp
_atom_site_refinement_flags_occupancy
_atom_site_disorder_assembly
_atom_site_disorder_group
O1 O 0.73472(19) 0.0736(4) 0.42763(11) 0.0650(7) Uani 1 1 d . . . . .
O2 O 0.8222(2) -0.0715(5) 0.62986(12) 0.0784(8) Uani 1 1 d . . . . .
O3 O 0.8721(2) 0.2453(4) 0.53205(12) 0.0680(8) Uani 1 1 d . . . . .
O4 O 0.64170(17) -0.0382(4) 0.49856(11) 0.0611(7) Uani 1 1 d . . . . .
O5 O 0.78319(18) -0.2189(4) 0.48722(12) 0.0627(7) Uani 1 1 d . . . . .
C1 C 0.4533(3) 0.9934(6) 0.75969(18) 0.0582(10) Uani 1 1 d . . . . .
C2 C 0.3873(3) 1.1425(7) 0.72319(19) 0.0690(11) Uani 1 1 d . . . . .
H2 H 0.373942 1.132379 0.680278 0.083 Uiso 1 1 calc R U . . .
C3 C 0.3413(3) 1.3050(7) 0.7493(2) 0.0796(12) Uani 1 1 d . . . . .
H3 H 0.296828 1.403924 0.724156 0.095 Uiso 1 1 calc R U . . .
C4 C 0.3608(4) 1.3217(8) 0.8124(2) 0.0861(14) Uani 1 1 d . . . . .
H4 H 0.330318 1.432925 0.830169 0.103 Uiso 1 1 calc R U . . .
C5 C 0.4250(4) 1.1750(9) 0.8490(2) 0.0953(15) Uani 1 1 d . . . . .
H5 H 0.437509 1.186148 0.891867 0.114 Uiso 1 1 calc R U . . .
C6 C 0.4719(3) 1.0098(8) 0.8234(2) 0.0811(13) Uani 1 1 d . . . . .
H6 H 0.515666 0.910407 0.848846 0.097 Uiso 1 1 calc R U . . .
C7 C 0.5050(3) 0.8284(7) 0.73225(17) 0.0630(10) Uani 1 1 d . . . . .
C8 C 0.5493(3) 0.6970(6) 0.70837(17) 0.0619(10) Uani 1 1 d . . . . .
C9 C 0.6056(3) 0.5420(6) 0.68024(16) 0.0545(9) Uani 1 1 d . . . . .
C10 C 0.6341(3) 0.5931(6) 0.62589(17) 0.0632(10) Uani 1 1 d . . . . .
H10 H 0.614732 0.726428 0.606746 0.076 Uiso 1 1 calc R U . . .
C11 C 0.6910(3) 0.4481(6) 0.60011(17) 0.0576(10) Uani 1 1 d . . . . .
H11 H 0.709454 0.483646 0.563619 0.069 Uiso 1 1 calc R U . . .
C12 C 0.7206(2) 0.2498(5) 0.62824(15) 0.0498(9) Uani 1 1 d . . . . .
C13 C 0.6910(3) 0.1974(6) 0.68269(16) 0.0563(9) Uani 1 1 d . . . . .
H13 H 0.709790 0.063608 0.701702 0.068 Uiso 1 1 calc R U . . .
C14 C 0.6345(3) 0.3423(6) 0.70809(17) 0.0579(10) Uani 1 1 d . . . . .
H14 H 0.615331 0.306421 0.744361 0.069 Uiso 1 1 calc R U . . .
C15 C 0.7827(3) 0.0907(6) 0.60286(16) 0.0533(9) Uani 1 1 d . . . . .
C16 C 0.8024(3) 0.1270(6) 0.53891(16) 0.0529(9) Uani 1 1 d . . . . .
C17 C 0.7380(3) -0.0115(6) 0.48548(16) 0.0521(9) Uani 1 1 d . . . . .
C18 C 0.6860(3) 0.2859(7) 0.4167(2) 0.0810(13) Uani 1 1 d . . . . .
H18A H 0.677267 0.325275 0.374017 0.121 Uiso 1 1 calc R U . . .
H18B H 0.729620 0.391481 0.442650 0.121 Uiso 1 1 calc R U . . .
H18C H 0.618767 0.281722 0.426226 0.121 Uiso 1 1 calc R U . . .
C19 C 0.5673(3) -0.1705(7) 0.45559(19) 0.0766(12) Uani 1 1 d . . . . .
H19A H 0.504709 -0.185844 0.469964 0.115 Uiso 1 1 calc R U . . .
H19B H 0.597090 -0.311499 0.452615 0.115 Uiso 1 1 calc R U . . .
H19C H 0.550651 -0.102497 0.415547 0.115 Uiso 1 1 calc R U . . .
C20 C 0.8833(3) -0.2288(7) 0.4735(2) 0.0862(14) Uani 1 1 d . . . . .
H20A H 0.907265 -0.376816 0.476279 0.129 Uiso 1 1 calc R U . . .
H20B H 0.932252 -0.141129 0.502664 0.129 Uiso 1 1 calc R U . . .
H20C H 0.877810 -0.175187 0.432330 0.129 Uiso 1 1 calc R U . . .

loop_
_atom_site_aniso_label
_atom_site_aniso_U_11
_atom_site_aniso_U_22
_atom_site_aniso_U_33
_atom_site_aniso_U_23
_atom_site_aniso_U_13
_atom_site_aniso_U_12
O1 0.0747(17) 0.0649(17) 0.0578(16) -0.0006(13) 0.0210(13) 0.0017(14)
O2 0.094(2) 0.0707(19) 0.0700(18) 0.0094(15) 0.0184(15) 0.0249(16)
O3 0.0600(16) 0.0687(17) 0.0770(18) -0.0071(14) 0.0204(13) -0.0132(14)
O4 0.0467(14) 0.0750(17) 0.0634(16) -0.0140(13) 0.0167(12) -0.0072(12)
O5 0.0563(15) 0.0502(15) 0.0852(18) -0.0046(13) 0.0244(13) 0.0005(12)
C1 0.054(2) 0.060(2) 0.065(3) -0.0016(19) 0.0218(19) 0.0011(18)
C2 0.076(3) 0.076(3) 0.061(2) 0.004(2) 0.029(2) 0.002(2)
C3 0.089(3) 0.073(3) 0.083(3) 0.004(2) 0.032(3) 0.016(2)
C4 0.092(3) 0.082(3) 0.091(4) -0.015(3) 0.036(3) 0.009(3)
C5 0.104(4) 0.121(4) 0.062(3) -0.022(3) 0.022(3) 0.014(3)
C6 0.083(3) 0.098(3) 0.063(3) 0.001(2) 0.018(2) 0.019(3)
C7 0.061(2) 0.066(3) 0.065(2) -0.002(2) 0.021(2) -0.002(2)
C8 0.058(2) 0.062(2) 0.066(2) -0.005(2) 0.0154(19) -0.003(2)
C9 0.049(2) 0.058(2) 0.057(2) -0.0052(19) 0.0143(17) -0.0022(17)
C10 0.073(3) 0.053(2) 0.068(3) 0.0036(19) 0.025(2) 0.0057(19)
C11 0.067(2) 0.051(2) 0.059(2) 0.0031(18) 0.0231(19) 0.0004(19)
C12 0.0471(19) 0.050(2) 0.051(2) -0.0043(17) 0.0092(16) 0.0010(16)
C13 0.061(2) 0.054(2) 0.051(2) 0.0030(17) 0.0075(18) 0.0007(18)
C14 0.059(2) 0.065(2) 0.051(2) -0.0035(19) 0.0171(18) -0.0065(19)
C15 0.050(2) 0.053(2) 0.054(2) -0.0038(18) 0.0065(17) -0.0017(18)
C16 0.046(2) 0.049(2) 0.064(2) -0.0025(18) 0.0139(17) 0.0039(17)
C17 0.047(2) 0.053(2) 0.059(2) -0.0049(18) 0.0180(17) 0.0004(16)
C18 0.087(3) 0.066(3) 0.081(3) 0.004(2) 0.005(2) 0.016(2)
C19 0.052(2) 0.087(3) 0.089(3) -0.028(2) 0.015(2) -0.017(2)
C20 0.066(3) 0.069(3) 0.135(4) -0.004(3) 0.046(3) 0.009(2)

loop_
_atom_type_symbol
_atom_type_description
_atom_type_scat_dispersion_real
_atom_type_scat_dispersion_imag
_atom_type_scat_source
C C 0.0033 0.0016 'International Tables Vol C Tables 4.2.6.8 and 6.1.1.4'
H H 0.0000 0.0000 'International Tables Vol C Tables 4.2.6.8 and 6.1.1.4'
O O 0.0106 0.0060 'International Tables Vol C Tables 4.2.6.8 and 6.1.1.4'

loop_
_geom_angle_atom_site_label_1
_geom_angle_atom_site_label_2
_geom_angle_atom_site_label_3
_geom_angle
_geom_angle_site_symmetry_1
_geom_angle_site_symmetry_3
_geom_angle_publ_flag
C17 O1 C18 114.1(3) . . ?
C17 O4 C19 115.9(3) . . ?
C17 O5 C20 116.2(3) . . ?
C2 C1 C6 118.8(4) . . ?
C2 C1 C7 120.9(3) . . ?
C6 C1 C7 120.3(4) . . ?
C3 C2 C1 120.9(4) . . ?
C4 C3 C2 120.0(4) . . ?
C5 C4 C3 119.9(4) . . ?
C4 C5 C6 120.9(4) . . ?
C1 C6 C5 119.5(4) . . ?
C8 C7 C1 177.7(4) . . ?
C7 C8 C9 178.3(4) . . ?
C14 C9 C10 119.1(3) . . ?
C14 C9 C8 120.3(3) . . ?
C10 C9 C8 120.5(3) . . ?
C11 C10 C9 120.5(3) . . ?
C10 C11 C12 120.3(3) . . ?
C11 C12 C13 119.2(3) . . ?
C11 C12 C15 122.2(3) . . ?
C13 C12 C15 118.6(3) . . ?
C14 C13 C12 120.2(3) . . ?
C13 C14 C9 120.6(3) . . ?
O2 C15 C12 124.5(3) . . ?
O2 C15 C16 115.6(3) . . ?
C12 C15 C16 119.9(3) . . ?
O3 C16 C15 121.0(3) . . ?
O3 C16 C17 121.8(3) . . ?
C15 C16 C17 116.9(3) . . ?
O4 C17 O1 115.0(3) . . ?
O4 C17 O5 107.0(3) . . ?
O1 C17 O5 106.6(3) . . ?
O4 C17 C16 105.3(3) . . ?
O1 C17 C16 113.4(3) . . ?
O5 C17 C16 109.4(3) . . ?

loop_
_geom_bond_atom_site_label_1
_geom_bond_atom_site_label_2
_geom_bond_distance
_geom_bond_site_symmetry_2
_geom_bond_publ_flag
O1 C17 1.381(4) . ?
O1 C18 1.449(4) . ?
O2 C15 1.214(4) . ?
O3 C16 1.209(4) . ?
O4 C17 1.379(4) . ?
O4 C19 1.441(4) . ?
O5 C17 1.404(4) . ?
O5 C20 1.426(4) . ?
C1 C2 1.381(5) . ?
C1 C6 1.383(5) . ?
C1 C7 1.439(5) . ?
C2 C3 1.370(5) . ?
C3 C4 1.368(6) . ?
C4 C5 1.362(6) . ?
C5 C6 1.383(6) . ?
C7 C8 1.195(5) . ?
C8 C9 1.442(5) . ?
C9 C14 1.386(5) . ?
C9 C10 1.389(5) . ?
C10 C11 1.377(5) . ?
C11 C12 1.382(5) . ?
C12 C13 1.400(5) . ?
C12 C15 1.473(5) . ?
C13 C14 1.369(5) . ?
C15 C16 1.526(5) . ?
C16 C17 1.537(5) . ?
